data_7235680
loop_
_publ_author_name
'Chen, Quan-Liang'
'Huang, Wei'
'Chen, Mao-Long'
'Lin, Jing'
'Cao, Ze-Xing'
'Zhou, Zhao-Hui'

_publ_section_title
;
 Transformations and reductions of \g-octamolybdates with their monomeric
 and dimeric amino polycarboxylates
;
_journal_issue 50
_journal_name_full 'RSC Adv.'
_journal_page_first 26499
_journal_paper_doi 10.1039/C4RA03125C
_journal_volume 4
_journal_year 2014
_chemical_formula_sum 'C4 H17 K4 Mo5 N O25'
_chemical_formula_weight 1115.29
_space_group_IT_number 2
_space_group_name_Hall '-P 1'
_space_group_name_H-M_alt 'P -1'
_atom_sites_solution_hydrogens geom
_atom_sites_solution_primary direct
_atom_sites_solution_secondary difmap
_audit_creation_method SHELXL-97
_cell_angle_alpha 95.776(2)
_cell_angle_beta 95.670(3)
_cell_angle_gamma 92.794(3)
_cell_formula_units_Z 2
_cell_length_a 10.3517(4)
_cell_length_b 11.2044(3)
_cell_length_c 11.3559(3)
_cell_measurement_temperature 446(2)
_cell_volume 1301.72(7)
_computing_structure_refinement 'SHELXL-97 (Sheldrick, 1997)'
_computing_structure_solution 'SHELXS-97 (Sheldrick, 1990)'
_diffrn_ambient_temperature 446(2)
_diffrn_measured_fraction_theta_full 0.999
_diffrn_measured_fraction_theta_max 0.999
_diffrn_radiation_monochromator graphite
_diffrn_radiation_source 'fine-focus sealed tube'
_diffrn_radiation_type MoK\a
_diffrn_radiation_wavelength 0.71073
_diffrn_reflns_av_R_equivalents 0.0229
_diffrn_reflns_av_sigmaI/netI 0.0302
_diffrn_reflns_limit_h_max 13
_diffrn_reflns_limit_h_min -12
_diffrn_reflns_limit_k_max 14
_diffrn_reflns_limit_k_min -14
_diffrn_reflns_limit_l_max 14
_diffrn_reflns_limit_l_min -14
_diffrn_reflns_number 12411
_diffrn_reflns_theta_full 27.00
_diffrn_reflns_theta_max 27.00
_diffrn_reflns_theta_min 2.71
_exptl_absorpt_coefficient_mu 3.086
_exptl_absorpt_correction_T_max 0.7477
_exptl_absorpt_correction_T_min 0.5125
_exptl_crystal_density_diffrn 2.845
_exptl_crystal_density_method 'not measured'
_exptl_crystal_F_000 1068
_exptl_crystal_size_max 0.25
_exptl_crystal_size_mid 0.20
_exptl_crystal_size_min 0.10
_refine_diff_density_max 1.070
_refine_diff_density_min -0.994
_refine_diff_density_rms 0.162
_refine_ls_extinction_method none
_refine_ls_goodness_of_fit_ref 0.813
_refine_ls_hydrogen_treatment mixed
_refine_ls_matrix_type full
_refine_ls_number_parameters 397
_refine_ls_number_reflns 5685
_refine_ls_number_restraints 18
_refine_ls_restrained_S_all 0.813
_refine_ls_R_factor_all 0.0281
_refine_ls_R_factor_gt 0.0216
_refine_ls_shift/su_max 0.001
_refine_ls_shift/su_mean 0.000
_refine_ls_structure_factor_coef Fsqd
_refine_ls_weighting_details 'calc w=1/[\s^2^(Fo^2^)+(0.0480P)^2^+2.1251P] where P=(Fo^2^+2Fc^2^)/3'
_refine_ls_weighting_scheme calc
_refine_ls_wR_factor_gt 0.0586
_refine_ls_wR_factor_ref 0.0625
_reflns_number_gt 4917
_reflns_number_total 5685
_reflns_threshold_expression >2sigma(I)
_cod_data_source_file c4ra03125c2.cif
_cod_data_source_block sad
_cod_database_code 7235680

loop_
_symmetry_equiv_pos_as_xyz
'x, y, z'
'-x, -y, -z'

loop_
_atom_site_label
_atom_site_type_symbol
_atom_site_fract_x
_atom_site_fract_y
_atom_site_fract_z
_atom_site_U_iso_or_equiv
_atom_site_adp_type
_atom_site_occupancy
_atom_site_symmetry_multiplicity
_atom_site_calc_flag
_atom_site_refinement_flags
Mo1 Mo 0.71240(3) -0.31657(2) -0.13245(2) 0.01133(7) Uani 1 1 d .
Mo2 Mo 0.60651(3) -0.27868(2) -0.33889(2) 0.01007(7) Uani 1 1 d .
Mo4 Mo 0.59847(3) 0.01679(2) -0.36597(2) 0.00875(7) Uani 1 1 d .
Mo3 Mo 0.32111(3) -0.15703(2) -0.33549(2) 0.01105(7) Uani 1 1 d .
Mo5 Mo 0.28472(3) 0.11803(2) -0.40047(2) 0.01025(7) Uani 1 1 d .
K1 K 0.96191(10) -0.47562(9) -0.32693(8) 0.0321(2) Uani 1 1 d .
K2 K 0.97576(7) -0.06414(7) -0.30926(7) 0.01932(16) Uani 1 1 d .
K3 K 0.46196(9) -0.38495(8) 0.34183(8) 0.02713(19) Uani 1 1 d .
K4 K 1.29236(11) -0.42791(9) -0.09323(10) 0.0414(3) Uani 1 1 d .
N1 N 0.6471(3) -0.1350(3) -0.0430(2) 0.0134(6) Uani 1 1 d .
H1C H 0.6069 -0.0967 -0.1021 0.016 Uiso 1 1 calc R
O1 O 0.8727(2) -0.2393(2) -0.0135(2) 0.0178(5) Uani 1 1 d .
O2 O 0.9712(3) -0.0878(3) 0.1071(2) 0.0277(6) Uani 1 1 d .
O3 O 0.6306(2) -0.3557(2) 0.0227(2) 0.0192(5) Uani 1 1 d .
O4 O 0.4535(3) -0.3289(3) 0.1160(2) 0.0270(6) Uani 1 1 d .
O5 O 0.7663(2) -0.2120(2) -0.2452(2) 0.0129(5) Uani 1 1 d .
O6 O 0.5352(2) -0.3391(2) -0.2031(2) 0.0139(5) Uani 1 1 d .
O7 O 0.4155(2) -0.2763(2) -0.40686(19) 0.0127(5) Uani 1 1 d .
O8 O 0.6428(2) -0.1526(2) -0.45448(19) 0.0120(4) Uani 1 1 d .
O9 O 0.5286(2) -0.0948(2) -0.27317(19) 0.0114(4) Uani 1 1 d .
O10 O 0.3836(2) -0.0419(2) -0.46918(19) 0.0108(4) Uani 1 1 d .
O11 O 0.2892(2) 0.0137(2) -0.28111(19) 0.0131(5) Uani 1 1 d .
O12 O 0.5090(2) 0.1411(2) -0.3313(2) 0.0133(5) Uani 1 1 d .
O13 O 0.7840(3) -0.4490(2) -0.1520(2) 0.0193(5) Uani 1 1 d .
O14 O 0.6434(2) -0.4005(2) -0.4279(2) 0.0174(5) Uani 1 1 d .
O15 O 0.7502(2) 0.0567(2) -0.2963(2) 0.0158(5) Uani 1 1 d .
O16 O 0.3031(2) -0.2023(2) -0.1968(2) 0.0162(5) Uani 1 1 d .
O17 O 0.1719(2) -0.1931(2) -0.4164(2) 0.0167(5) Uani 1 1 d .
O18 O 0.1267(2) 0.0858(2) -0.4596(2) 0.0185(5) Uani 1 1 d .
O19 O 0.2829(2) 0.2610(2) -0.3294(2) 0.0194(5) Uani 1 1 d .
C1 C 0.7629(3) -0.0575(3) 0.0087(3) 0.0183(7) Uani 1 1 d .
H1A H 0.7423 -0.0100 0.0799 0.022 Uiso 1 1 calc R
H1B H 0.7856 -0.0026 -0.0479 0.022 Uiso 1 1 calc R
C2 C 0.8782(3) -0.1311(3) 0.0397(3) 0.0177(7) Uani 1 1 d .
C3 C 0.5486(4) -0.1597(3) 0.0389(3) 0.0186(7) Uani 1 1 d .
H3A H 0.4640 -0.1392 0.0046 0.022 Uiso 1 1 calc R
H3B H 0.5700 -0.1094 0.1137 0.022 Uiso 1 1 calc R
C4 C 0.5418(3) -0.2904(3) 0.0626(3) 0.0185(7) Uani 1 1 d .
O1W O 1.0501(3) -0.2712(3) -0.1866(3) 0.0309(7) Uani 1 1 d D
O2W O 0.9556(3) -0.3421(3) -0.5138(3) 0.0335(7) Uani 1 1 d D
O3W O 0.7904(3) -0.6728(3) -0.3427(3) 0.0378(7) Uani 1 1 d D
O4W O 1.2644(4) -0.4761(3) -0.3400(3) 0.0553(10) Uani 1 1 d D
O5W O 1.1833(3) -0.2599(3) 0.0882(3) 0.0446(8) Uani 1 1 d D
O6W O 1.0492(6) -0.5601(6) -0.1175(6) 0.0373(15) Uani 0.50 1 d PD
O7W O 1.1053(7) -0.6092(6) -0.1804(6) 0.0357(14) Uani 0.50 1 d P
H1W1 H 1.017(4) -0.263(4) -0.121(2) 0.043 Uiso 1 1 d D
H1W2 H 1.126(2) -0.237(4) -0.179(4) 0.043 Uiso 1 1 d D
H2W1 H 0.959(4) -0.356(4) -0.5908(12) 0.043 Uiso 1 1 d D
H2W2 H 0.889(3) -0.300(4) -0.506(3) 0.043 Uiso 1 1 d D
H3W1 H 0.816(5) -0.690(4) -0.2737(17) 0.043 Uiso 1 1 d D
H3W2 H 0.777(5) -0.736(2) -0.391(3) 0.043 Uiso 1 1 d D
H4W1 H 1.314(4) -0.422(4) -0.363(4) 0.043 Uiso 1 1 d D
H4W2 H 1.207(4) -0.501(4) -0.397(3) 0.043 Uiso 1 1 d D
H5W1 H 1.2598(16) -0.231(4) 0.110(4) 0.043 Uiso 1 1 d D
H5W2 H 1.128(3) -0.214(3) 0.114(4) 0.043 Uiso 1 1 d D
H6W1 H 0.995(4) -0.530(3) -0.074(4) 0.043 Uiso 1 1 d D
H6W2 H 1.051(5) -0.6350(13) -0.115(4) 0.043 Uiso 1 1 d D

loop_
_atom_site_aniso_label
_atom_site_aniso_U_11
_atom_site_aniso_U_22
_atom_site_aniso_U_33
_atom_site_aniso_U_23
_atom_site_aniso_U_13
_atom_site_aniso_U_12
Mo1 0.01267(14) 0.01158(14) 0.01015(13) 0.00309(10) 0.00045(10) 0.00231(10)
Mo2 0.01200(14) 0.00977(14) 0.00879(13) 0.00232(10) 0.00097(10) 0.00151(10)
Mo4 0.00975(13) 0.00936(13) 0.00712(12) 0.00129(9) 0.00025(9) 0.00077(10)
Mo3 0.01021(14) 0.01185(14) 0.01150(13) 0.00322(10) 0.00130(10) 0.00036(10)
Mo5 0.01076(14) 0.01175(14) 0.00874(13) 0.00195(10) 0.00167(10) 0.00282(10)
K1 0.0380(5) 0.0294(5) 0.0282(5) 0.0000(4) 0.0034(4) 0.0008(4)
K2 0.0161(4) 0.0244(4) 0.0172(4) 0.0007(3) 0.0003(3) 0.0038(3)
K3 0.0346(5) 0.0199(4) 0.0273(4) 0.0084(3) 0.0013(4) -0.0032(3)
K4 0.0447(6) 0.0236(5) 0.0518(6) 0.0110(4) -0.0212(5) -0.0022(4)
N1 0.0164(14) 0.0149(14) 0.0094(13) 0.0025(10) 0.0013(10) 0.0029(11)
O1 0.0174(13) 0.0199(13) 0.0156(12) 0.0016(10) -0.0005(9) 0.0020(10)
O2 0.0209(14) 0.0354(17) 0.0236(14) -0.0045(12) -0.0039(11) -0.0005(12)
O3 0.0250(14) 0.0197(13) 0.0145(12) 0.0067(10) 0.0043(10) 0.0029(10)
O4 0.0287(15) 0.0331(16) 0.0186(13) -0.0005(11) 0.0088(11) -0.0104(12)
O5 0.0093(11) 0.0164(12) 0.0135(11) 0.0034(9) 0.0008(9) 0.0014(9)
O6 0.0140(12) 0.0156(12) 0.0128(11) 0.0049(9) 0.0022(9) 0.0005(9)
O7 0.0144(11) 0.0120(11) 0.0113(11) 0.0013(9) -0.0001(9) 0.0001(9)
O8 0.0150(12) 0.0110(11) 0.0109(11) 0.0030(8) 0.0028(9) 0.0035(9)
O9 0.0122(11) 0.0138(12) 0.0084(10) 0.0024(8) 0.0004(8) 0.0009(9)
O10 0.0130(11) 0.0113(11) 0.0087(10) 0.0020(8) 0.0019(8) 0.0019(9)
O11 0.0142(12) 0.0161(12) 0.0097(11) 0.0025(9) 0.0030(9) 0.0032(9)
O12 0.0148(12) 0.0124(11) 0.0123(11) -0.0001(9) 0.0010(9) 0.0021(9)
O13 0.0218(13) 0.0139(12) 0.0231(13) 0.0051(10) 0.0021(10) 0.0041(10)
O14 0.0218(13) 0.0127(12) 0.0181(12) 0.0011(9) 0.0029(10) 0.0037(10)
O15 0.0136(12) 0.0160(12) 0.0169(12) 0.0012(9) -0.0008(9) -0.0005(9)
O16 0.0156(12) 0.0180(13) 0.0162(12) 0.0056(9) 0.0036(9) 0.0010(10)
O17 0.0134(12) 0.0190(13) 0.0171(12) 0.0018(10) -0.0008(9) 0.0002(9)
O18 0.0130(12) 0.0245(14) 0.0183(12) 0.0055(10) -0.0002(9) 0.0016(10)
O19 0.0219(13) 0.0155(13) 0.0206(13) -0.0018(10) 0.0032(10) 0.0056(10)
C1 0.0212(18) 0.0178(18) 0.0155(16) 0.0000(13) 0.0026(14) -0.0008(14)
C2 0.0198(18) 0.0226(19) 0.0109(15) 0.0027(13) 0.0031(13) -0.0013(14)
C3 0.0181(17) 0.0222(19) 0.0153(16) -0.0006(14) 0.0031(13) 0.0010(14)
C4 0.0186(18) 0.027(2) 0.0094(15) -0.0015(14) 0.0009(13) -0.0013(15)
O1W 0.0197(15) 0.0421(19) 0.0298(15) -0.0029(13) 0.0086(12) -0.0063(13)
O2W 0.0301(17) 0.0276(16) 0.0421(18) 0.0018(13) 0.0001(13) 0.0063(13)
O3W 0.0421(19) 0.0279(17) 0.0421(18) 0.0005(14) 0.0055(15) -0.0051(14)
O4W 0.077(3) 0.0252(19) 0.058(2) -0.0079(16) 0.000(2) -0.0158(18)
O5W 0.0352(19) 0.042(2) 0.054(2) -0.0008(16) -0.0013(16) 0.0001(16)
O6W 0.033(4) 0.030(4) 0.051(4) 0.019(3) -0.003(3) 0.007(3)
O7W 0.039(4) 0.038(4) 0.032(3) 0.010(3) 0.002(3) 0.003(3)

loop_
_atom_type_symbol
_atom_type_description
_atom_type_scat_dispersion_real
_atom_type_scat_dispersion_imag
_atom_type_scat_source
C C 0.0033 0.0016 'International Tables Vol C Tables 4.2.6.8 and 6.1.1.4'
H H 0.0000 0.0000 'International Tables Vol C Tables 4.2.6.8 and 6.1.1.4'
N N 0.0061 0.0033 'International Tables Vol C Tables 4.2.6.8 and 6.1.1.4'
O O 0.0106 0.0060 'International Tables Vol C Tables 4.2.6.8 and 6.1.1.4'
K K 0.2009 0.2494 'International Tables Vol C Tables 4.2.6.8 and 6.1.1.4'
Mo Mo -1.6832 0.6857 'International Tables Vol C Tables 4.2.6.8 and 6.1.1.4'

loop_
_geom_angle_atom_site_label_1
_geom_angle_atom_site_label_2
_geom_angle_atom_site_label_3
_geom_angle
_geom_angle_site_symmetry_1
_geom_angle_site_symmetry_3
O13 Mo1 O5 109.75(11) . .
O13 Mo1 O6 108.57(11) . .
O5 Mo1 O6 94.75(9) . .
O13 Mo1 O3 94.95(11) . .
O5 Mo1 O3 154.34(10) . .
O6 Mo1 O3 83.43(10) . .
O13 Mo1 O1 91.68(11) . .
O5 Mo1 O1 87.48(9) . .
O6 Mo1 O1 157.37(10) . .
O3 Mo1 O1 84.90(10) . .
O13 Mo1 N1 161.30(11) . .
O5 Mo1 N1 81.18(10) . .
O6 Mo1 N1 84.83(10) . .
O3 Mo1 N1 73.16(10) . .
O1 Mo1 N1 73.24(10) . .
O13 Mo1 Mo2 106.12(9) . .
O5 Mo1 Mo2 48.79(7) . .
O6 Mo1 Mo2 48.58(7) . .
O3 Mo1 Mo2 131.39(7) . .
O1 Mo1 Mo2 136.00(7) . .
N1 Mo1 Mo2 92.51(7) . .
O13 Mo1 K1 39.54(9) . .
O5 Mo1 K1 70.26(7) . .
O6 Mo1 K1 113.67(7) . .
O3 Mo1 K1 133.77(7) . .
O1 Mo1 K1 88.30(7) . .
N1 Mo1 K1 146.65(7) . .
Mo2 Mo1 K1 81.632(17) . .
O13 Mo1 K4 55.48(9) . 2_745
O5 Mo1 K4 162.56(7) . 2_745
O6 Mo1 K4 98.93(7) . 2_745
O3 Mo1 K4 39.61(7) . 2_745
O1 Mo1 K4 84.04(7) . 2_745
N1 Mo1 K4 110.68(7) . 2_745
Mo2 Mo1 K4 139.119(18) . 2_745
K1 Mo1 K4 94.23(2) . 2_745
O14 Mo2 O6 106.61(11) . .
O14 Mo2 O5 107.97(11) . .
O6 Mo2 O5 93.39(10) . .
O14 Mo2 O7 96.84(11) . .
O6 Mo2 O7 84.58(9) . .
O5 Mo2 O7 154.57(10) . .
O14 Mo2 O8 96.69(10) . .
O6 Mo2 O8 155.59(10) . .
O5 Mo2 O8 86.08(9) . .
O7 Mo2 O8 85.56(9) . .
O14 Mo2 O9 162.21(10) . .
O6 Mo2 O9 86.10(9) . .
O5 Mo2 O9 83.04(9) . .
O7 Mo2 O9 71.53(8) . .
O8 Mo2 O9 69.59(8) . .
O14 Mo2 Mo1 103.12(8) . .
O6 Mo2 Mo1 47.96(7) . .
O5 Mo2 Mo1 47.99(7) . .
O7 Mo2 Mo1 131.93(6) . .
O8 Mo2 Mo1 133.58(6) . .
O9 Mo2 Mo1 94.63(5) . .
O14 Mo2 K3 46.04(8) . 2_645
O6 Mo2 K3 61.18(7) . 2_645
O5 Mo2 K3 115.70(7) . 2_645
O7 Mo2 K3 85.49(7) . 2_645
O8 Mo2 K3 139.95(6) . 2_645
O9 Mo2 K3 141.87(6) . 2_645
Mo1 Mo2 K3 78.259(16) . 2_645
O14 Mo2 K3 51.95(8) . 1_554
O6 Mo2 K3 121.35(7) . 1_554
O5 Mo2 K3 142.45(7) . 1_554
O7 Mo2 K3 53.25(6) . 1_554
O8 Mo2 K3 68.24(6) . 1_554
O9 Mo2 K3 110.92(5) . 1_554
Mo1 Mo2 K3 152.411(18) . 1_554
K3 Mo2 K3 75.21(2) 2_645 1_554
O15 Mo4 O12 104.07(11) . .
O15 Mo4 O9 104.57(11) . .
O12 Mo4 O9 101.25(10) . .
O15 Mo4 O10 103.08(10) . 2_654
O12 Mo4 O10 97.53(10) . 2_654
O9 Mo4 O10 141.40(10) . 2_654
O15 Mo4 O8 97.41(10) . .
O12 Mo4 O8 158.09(10) . .
O9 Mo4 O8 77.12(9) . .
O10 Mo4 O8 73.06(9) 2_654 .
O15 Mo4 O10 178.81(10) . .
O12 Mo4 O10 76.78(9) . .
O9 Mo4 O10 76.01(8) . .
O10 Mo4 O10 75.93(9) 2_654 .
O8 Mo4 O10 81.69(8) . .
O15 Mo4 K2 32.09(8) . .
O12 Mo4 K2 135.89(8) . .
O9 Mo4 K2 97.45(7) . .
O10 Mo4 K2 91.89(7) 2_654 .
O8 Mo4 K2 65.33(6) . .
O10 Mo4 K2 146.97(5) . .
O16 Mo3 O17 104.68(11) . .
O16 Mo3 O7 103.77(11) . .
O17 Mo3 O7 98.91(11) . .
O16 Mo3 O11 92.25(10) . .
O17 Mo3 O11 97.09(11) . .
O7 Mo3 O11 153.59(10) . .
O16 Mo3 O10 158.27(10) . .
O17 Mo3 O10 91.97(10) . .
O7 Mo3 O10 86.96(9) . .
O11 Mo3 O10 71.58(9) . .
O16 Mo3 O9 89.65(10) . .
O17 Mo3 O9 165.66(10) . .
O7 Mo3 O9 76.80(9) . .
O11 Mo3 O9 82.54(9) . .
O10 Mo3 O9 74.26(8) . .
O16 Mo3 K2 81.76(8) . 1_455
O17 Mo3 K2 44.69(8) . 1_455
O7 Mo3 K2 142.26(7) . 1_455
O11 Mo3 K2 60.00(7) . 1_455
O10 Mo3 K2 101.42(6) . 1_455
O9 Mo3 K2 140.93(6) . 1_455
O18 Mo5 O19 103.67(12) . .
O18 Mo5 O11 98.32(11) . .
O19 Mo5 O11 106.36(11) . .
O18 Mo5 O8 98.07(10) . 2_654
O19 Mo5 O8 100.50(11) . 2_654
O11 Mo5 O8 144.04(10) . 2_654
O18 Mo5 O10 102.70(10) . .
O19 Mo5 O10 153.30(10) . .
O11 Mo5 O10 73.72(9) . .
O8 Mo5 O10 71.55(9) 2_654 .
O18 Mo5 O12 173.22(10) . .
O19 Mo5 O12 83.06(10) . .
O11 Mo5 O12 80.34(9) . .
O8 Mo5 O12 79.65(9) 2_654 .
O10 Mo5 O12 70.54(8) . .
O18 Mo5 K3 139.80(9) . 2_655
O19 Mo5 K3 46.88(9) . 2_655
O11 Mo5 K3 114.71(7) . 2_655
O8 Mo5 K3 68.63(7) 2_654 2_655
O10 Mo5 K3 107.93(6) . 2_655
O12 Mo5 K3 45.28(6) . 2_655
O18 Mo5 K2 44.07(8) . 1_455
O19 Mo5 K2 105.82(9) . 1_455
O11 Mo5 K2 55.05(7) . 1_455
O8 Mo5 K2 137.80(7) 2_654 1_455
O10 Mo5 K2 96.02(6) . 1_455
O12 Mo5 K2 135.34(6) . 1_455
K3 Mo5 K2 150.287(19) 2_655 1_455
O18 Mo5 K2 31.50(8) . 2_654
O19 Mo5 K2 111.85(9) . 2_654
O11 Mo5 K2 121.74(7) . 2_654
O8 Mo5 K2 66.79(7) 2_654 2_654
O10 Mo5 K2 88.90(6) . 2_654
O12 Mo5 K2 144.96(6) . 2_654
K3 Mo5 K2 123.536(18) 2_655 2_654
K2 Mo5 K2 72.970(19) 1_455 2_654
O2W K1 O1W 87.09(10) . .
O2W K1 O3W 118.04(10) . .
O1W K1 O3W 143.21(10) . .
O2W K1 O6W 159.36(16) . .
O1W K1 O6W 77.30(17) . .
O3W K1 O6W 82.18(16) . .
O2W K1 O7W 147.28(16) . .
O1W K1 O7W 90.37(16) . .
O3W K1 O7W 81.82(16) . .
O6W K1 O7W 22.98(19) . .
O2W K1 O2W 85.02(10) . 2_744
O1W K1 O2W 141.84(10) . 2_744
O3W K1 O2W 71.15(10) . 2_744
O6W K1 O2W 98.90(18) . 2_744
O7W K1 O2W 77.04(16) . 2_744
O2W K1 O13 122.30(9) . .
O1W K1 O13 75.27(8) . .
O3W K1 O13 68.64(9) . .
O6W K1 O13 66.87(16) . .
O7W K1 O13 88.29(16) . .
O2W K1 O13 138.71(9) 2_744 .
O2W K1 O4W 86.32(10) . .
O1W K1 O4W 77.76(9) . .
O3W K1 O4W 126.84(10) . .
O6W K1 O4W 77.32(16) . .
O7W K1 O4W 61.32(16) . .
O2W K1 O4W 64.52(9) 2_744 .
O13 K1 O4W 138.86(9) . .
O2W K1 Mo1 101.54(7) . .
O1W K1 Mo1 62.98(6) . .
O3W K1 Mo1 84.74(7) . .
O6W K1 Mo1 83.45(16) . .
O7W K1 Mo1 106.26(15) . .
O2W K1 Mo1 155.10(7) 2_744 .
O13 K1 Mo1 22.30(5) . .
O4W K1 Mo1 139.22(7) . .
O2W K1 K1 43.43(7) . 2_744
O1W K1 K1 120.58(7) . 2_744
O3W K1 K1 95.18(8) . 2_744
O6W K1 K1 136.92(17) . 2_744
O7W K1 K1 113.94(15) . 2_744
O2W K1 K1 41.59(7) 2_744 2_744
O13 K1 K1 150.98(7) . 2_744
O4W K1 K1 70.15(8) . 2_744
Mo1 K1 K1 139.39(4) . 2_744
O2W K1 K4 115.91(7) . .
O1W K1 K4 53.04(7) . .
O3W K1 K4 123.38(8) . .
O6W K1 K4 43.57(14) . .
O7W K1 K4 42.31(14) . .
O2W K1 K4 98.09(7) 2_744 .
O13 K1 K4 96.13(6) . .
O4W K1 K4 42.75(7) . .
Mo1 K1 K4 100.41(3) . .
K1 K1 K4 112.84(4) 2_744 .
O2W K1 K3 102.12(7) . 2_645
O1W K1 K3 120.49(7) . 2_645
O3W K1 K3 33.23(7) . 2_645
O6W K1 K3 97.44(14) . 2_645
O7W K1 K3 107.18(14) . 2_645
O2W K1 K3 97.67(7) 2_744 2_645
O13 K1 K3 49.98(5) . 2_645
O4W K1 K3 159.86(7) . 2_645
Mo1 K1 K3 57.541(18) . 2_645
K1 K1 K3 103.42(3) 2_744 2_645
K4 K1 K3 139.80(3) . 2_645
O2W K1 H1W1 97.9(8) . .
O1W K1 H1W1 14.2(5) . .
O3W K1 H1W1 129.0(5) . .
O6W K1 H1W1 69.3(9) . .
O7W K1 H1W1 86.3(9) . .
O2W K1 H1W1 152.0(7) 2_744 .
O13 K1 H1W1 61.6(5) . .
O4W K1 H1W1 87.7(6) . .
Mo1 K1 H1W1 51.7(6) . .
K1 K1 H1W1 134.5(6) 2_744 .
K4 K1 H1W1 55.5(9) . .
K3 K1 H1W1 108.8(5) 2_645 .
O2W K1 H2W2 16.0(4) . .
O1W K1 H2W2 82.9(9) . .
O3W K1 H2W2 113.6(9) . .
O6W K1 H2W2 160.1(9) . .
O7W K1 H2W2 161.6(7) . .
O2W K1 H2W2 97.8(6) 2_744 .
O13 K1 H2W2 106.4(4) . .
O4W K1 H2W2 100.4(7) . .
Mo1 K1 H2W2 85.9(4) . .
K1 K1 H2W2 56.8(5) 2_744 .
K4 K1 H2W2 123.0(9) . .
K3 K1 H2W2 90.9(8) 2_645 .
H1W1 K1 H2W2 91.0(12) . .
O2W K1 H3W1 134.8(4) . .
O1W K1 H3W1 131.0(6) . .
O3W K1 H3W1 16.8(4) . .
O6W K1 H3W1 65.5(4) . .
O7W K1 H3W1 67.4(7) . .
O2W K1 H3W1 77.1(8) 2_744 .
O13 K1 H3W1 61.6(9) . .
O4W K1 H3W1 120.7(9) . .
Mo1 K1 H3W1 81.5(9) . .
K1 K1 H3W1 108.4(6) 2_744 .
K4 K1 H3W1 107.6(5) . .
K3 K1 H3W1 41.8(8) 2_645 .
H1W1 K1 H3W1 117.1(8) . .
H2W2 K1 H3W1 129.3(11) . .
O2W K1 H4W2 78.5(8) . .
O1W K1 H4W2 89.9(7) . .
O3W K1 H4W2 119.8(9) . .
O6W K1 H4W2 88.0(7) . .
O7W K1 H4W2 68.9(8) . .
O2W K1 H4W2 52.0(7) 2_744 .
O13 K1 H4W2 152.9(5) . .
O4W K1 H4W2 14.7(4) . .
Mo1 K1 H4W2 152.7(7) . .
K1 K1 H4W2 56.1(5) 2_744 .
K4 K1 H4W2 57.2(4) . .
K3 K1 H4W2 149.6(7) 2_645 .
H1W1 K1 H4W2 101.1(9) . .
H2W2 K1 H4W2 93.9(10) . .
H3W1 K1 H4W2 118.2(14) . .
O2W K1 H6W2 164.6(8) . .
O1W K1 H6W2 90.4(6) . .
O3W K1 H6W2 71.9(8) . .
O6W K1 H6W2 13.2(6) . .
O7W K1 H6W2 17.4(8) . .
O2W K1 H6W2 87.6(6) 2_744 .
O13 K1 H6W2 71.5(7) . .
O4W K1 H6W2 78.3(8) . .
Mo1 K1 H6W2 90.8(7) . .
K1 K1 H6W2 127.8(6) 2_744 .
K4 K1 H6W2 51.9(8) . .
K3 K1 H6W2 92.3(8) 2_645 .
H1W1 K1 H6W2 82.5(11) . .
H2W2 K1 H6W2 173.3(11) . .
H3W1 K1 H6W2 55.7(9) . .
H4W2 K1 H6W2 86.3(11) . .
O2 K2 O18 145.16(9) 2_755 2_654
O2 K2 O15 76.87(8) 2_755 .
O18 K2 O15 77.87(7) 2_654 .
O2 K2 O17 122.28(8) 2_755 1_655
O18 K2 O17 80.12(7) 2_654 1_655
O15 K2 O17 157.94(7) . 1_655
O2 K2 O5 100.45(8) 2_755 .
O18 K2 O5 91.65(7) 2_654 .
O15 K2 O5 67.65(7) . .
O17 K2 O5 114.57(7) 1_655 .
O2 K2 O1W 92.04(9) 2_755 .
O18 K2 O1W 122.47(8) 2_654 .
O15 K2 O1W 127.32(8) . .
O17 K2 O1W 67.11(8) 1_655 .
O5 K2 O1W 64.10(7) . .
O2 K2 O18 95.18(8) 2_755 1_655
O18 K2 O18 67.28(8) 2_654 1_655
O15 K2 O18 102.13(7) . 1_655
O17 K2 O18 67.64(7) 1_655 1_655
O5 K2 O18 158.50(7) . 1_655
O1W K2 O18 130.32(8) . 1_655
O2 K2 O11 72.42(7) 2_755 1_655
O18 K2 O11 111.63(7) 2_654 1_655
O15 K2 O11 135.47(7) . 1_655
O17 K2 O11 53.66(6) 1_655 1_655
O5 K2 O11 148.92(7) . 1_655
O1W K2 O11 85.61(7) . 1_655
O18 K2 O11 50.84(6) 1_655 1_655
O2 K2 Mo3 97.05(6) 2_755 1_655
O18 K2 Mo3 102.06(6) 2_654 1_655
O15 K2 Mo3 166.40(6) . 1_655
O17 K2 Mo3 25.23(5) 1_655 1_655
O5 K2 Mo3 125.79(5) . 1_655
O1W K2 Mo3 64.38(6) . 1_655
O18 K2 Mo3 65.96(5) 1_655 1_655
O11 K2 Mo3 31.77(4) 1_655 1_655
O2 K2 Mo5 81.66(6) 2_755 1_655
O18 K2 Mo5 88.90(6) 2_654 1_655
O15 K2 Mo5 117.01(6) . 1_655
O17 K2 Mo5 60.93(5) 1_655 1_655
O5 K2 Mo5 175.30(5) . 1_655
O1W K2 Mo5 111.77(6) . 1_655
O18 K2 Mo5 23.36(5) 1_655 1_655
O11 K2 Mo5 27.81(4) 1_655 1_655
Mo3 K2 Mo5 49.574(11) 1_655 1_655
O2 K2 Mo5 139.92(7) 2_755 2_654
O18 K2 Mo5 19.25(5) 2_654 2_654
O15 K2 Mo5 64.20(5) . 2_654
O17 K2 Mo5 94.69(5) 1_655 2_654
O5 K2 Mo5 74.11(5) . 2_654
O1W K2 Mo5 118.54(6) . 2_654
O18 K2 Mo5 84.42(5) 1_655 2_654
O11 K2 Mo5 130.85(4) 1_655 2_654
Mo3 K2 Mo5 118.67(2) 1_655 2_654
Mo5 K2 Mo5 107.030(18) 1_655 2_654
O2 K2 Mo4 95.00(6) 2_755 .
O18 K2 Mo4 64.40(5) 2_654 .
O15 K2 Mo4 19.13(5) . .
O17 K2 Mo4 142.32(5) 1_655 .
O5 K2 Mo4 57.41(5) . .
O1W K2 Mo4 121.41(6) . .
O18 K2 Mo4 106.81(5) 1_655 .
O11 K2 Mo4 151.17(5) 1_655 .
Mo3 K2 Mo4 166.45(2) 1_655 .
Mo5 K2 Mo4 126.81(2) 1_655 .
Mo5 K2 Mo4 47.961(10) 2_654 .
O2 K2 H1W2 85.4(8) 2_755 .
O18 K2 H1W2 129.0(8) 2_654 .
O15 K2 H1W2 139.3(6) . .
O17 K2 H1W2 59.2(7) 1_655 .
O5 K2 H1W2 80.2(3) . .
O1W K2 H1W2 16.5(3) . .
O18 K2 H1W2 115.9(4) 1_655 .
O11 K2 H1W2 69.2(3) 1_655 .
Mo3 K2 H1W2 50.5(5) 1_655 .
Mo5 K2 H1W2 95.8(3) 1_655 .
Mo5 K2 H1W2 130.6(7) 2_654 .
Mo4 K2 H1W2 137.1(3) . .
O4 K3 O3W 88.45(10) . 2_645
O4 K3 O12 67.90(8) . 2_655
O3W K3 O12 80.04(9) 2_645 2_655
O4 K3 O14 128.49(8) . 2_645
O3W K3 O14 81.05(9) 2_645 2_645
O12 K3 O14 154.47(8) 2_655 2_645
O4 K3 O19 75.69(8) . 2_655
O3W K3 O19 137.77(9) 2_645 2_655
O12 K3 O19 57.75(7) 2_655 2_655
O14 K3 O19 138.89(8) 2_645 2_655
O4 K3 O7 141.04(8) . 1_556
O3W K3 O7 70.54(9) 2_645 1_556
O12 K3 O7 76.17(7) 2_655 1_556
O14 K3 O7 81.45(7) 2_645 1_556
O19 K3 O7 97.85(7) 2_655 1_556
O4 K3 O14 144.15(8) . 1_556
O3W K3 O14 122.92(9) 2_645 1_556
O12 K3 O14 98.47(7) 2_655 1_556
O14 K3 O14 77.80(8) 2_645 1_556
O19 K3 O14 69.28(7) 2_655 1_556
O7 K3 O14 54.30(6) 1_556 1_556
O4 K3 O4W 96.14(10) . 2_745
O3W K3 O4W 165.64(10) 2_645 2_745
O12 K3 O4W 114.30(8) 2_655 2_745
O14 K3 O4W 85.48(8) 2_645 2_745
O19 K3 O4W 56.55(8) 2_655 2_745
O7 K3 O4W 112.40(8) 1_556 2_745
O14 K3 O4W 58.10(8) 1_556 2_745
O4 K3 O6 81.17(8) . 2_645
O3W K3 O6 107.94(8) 2_645 2_645
O12 K3 O6 148.02(7) 2_655 2_645
O14 K3 O6 55.51(6) 2_645 2_645
O19 K3 O6 107.87(7) 2_655 2_645
O7 K3 O6 135.80(6) 1_556 2_645
O14 K3 O6 102.18(6) 1_556 2_645
O4W K3 O6 59.66(7) 2_745 2_645
O4 K3 Mo2 109.19(7) . 2_645
O3W K3 Mo2 95.82(7) 2_645 2_645
O12 K3 Mo2 174.88(6) 2_655 2_645
O14 K3 Mo2 25.02(5) 2_645 2_645
O19 K3 Mo2 126.27(6) 2_655 2_645
O7 K3 Mo2 105.38(5) 1_556 2_645
O14 K3 Mo2 86.29(5) 1_556 2_645
O4W K3 Mo2 69.82(6) 2_745 2_645
O6 K3 Mo2 30.73(4) 2_645 2_645
O4 K3 Mo2 142.86(6) . 1_556
O3W K3 Mo2 102.74(8) 2_645 1_556
O12 K3 Mo2 79.18(5) 2_655 1_556
O14 K3 Mo2 88.47(5) 2_645 1_556
O19 K3 Mo2 72.34(5) 2_655 1_556
O7 K3 Mo2 32.28(4) 1_556 1_556
O14 K3 Mo2 25.63(4) 1_556 1_556
O4W K3 Mo2 81.73(7) 2_745 1_556
O6 K3 Mo2 126.49(5) 2_645 1_556
Mo2 K3 Mo2 104.79(2) 2_645 1_556
O4 K3 Mo5 82.94(6) . 2_655
O3W K3 Mo5 115.41(7) 2_645 2_655
O12 K3 Mo5 37.77(5) 2_655 2_655
O14 K3 Mo5 146.41(6) 2_645 2_655
O19 K3 Mo5 25.25(5) 2_655 2_655
O7 K3 Mo5 77.58(5) 1_556 2_655
O14 K3 Mo5 68.67(5) 1_556 2_655
O4W K3 Mo5 78.74(6) 2_745 2_655
O6 K3 Mo5 133.12(5) 2_645 2_655
Mo2 K3 Mo5 147.13(3) 2_645 2_655
Mo2 K3 Mo5 60.181(14) 1_556 2_655
O3 K4 O4W 101.84(10) 2_745 .
O3 K4 O7W 70.19(14) 2_745 .
O4W K4 O7W 65.82(15) . .
O3 K4 O6W 79.70(14) 2_745 .
O4W K4 O6W 82.15(17) . .
O7W K4 O6W 22.36(19) . .
O3 K4 O4 83.68(8) 2_745 1_655
O4W K4 O4 147.52(11) . 1_655
O7W K4 O4 143.29(14) . 1_655
O6W K4 O4 130.15(16) . 1_655
O3 K4 O16 159.38(9) 2_745 1_655
O4W K4 O16 71.31(9) . 1_655
O7W K4 O16 121.03(14) . 1_655
O6W K4 O16 117.41(13) . 1_655
O4 K4 O16 92.23(8) 1_655 1_655
O3 K4 O5W 116.98(10) 2_745 .
O4W K4 O5W 136.88(12) . .
O7W K4 O5W 109.14(17) . .
O6W K4 O5W 86.78(18) . .
O4 K4 O5W 60.14(9) 1_655 .
O16 K4 O5W 77.43(9) 1_655 .
O3 K4 O6 101.09(8) 2_745 1_655
O4W K4 O6 68.20(10) . 1_655
O7W K4 O6 129.73(15) . 1_655
O6W K4 O6 149.96(17) . 1_655
O4 K4 O6 79.32(7) 1_655 1_655
O16 K4 O6 58.30(7) 1_655 1_655
O5W K4 O6 118.03(9) . 1_655
O3 K4 C4 90.34(9) 2_745 1_655
O4W K4 C4 125.17(11) . 1_655
O7W K4 C4 159.97(15) . 1_655
O6W K4 C4 152.50(16) . 1_655
O4 K4 C4 22.39(8) 1_655 1_655
O16 K4 C4 78.93(9) 1_655 1_655
O5W K4 C4 74.94(10) . 1_655
O6 K4 C4 56.99(8) 1_655 1_655
O3 K4 O1W 146.95(8) 2_745 .
O4W K4 O1W 74.65(11) . .
O7W K4 O1W 78.81(15) . .
O6W K4 O1W 67.24(14) . .
O4 K4 O1W 117.27(9) 1_655 .
O16 K4 O1W 51.58(7) 1_655 .
O5W K4 O1W 62.67(9) . .
O6 K4 O1W 107.53(7) 1_655 .
C4 K4 O1W 119.00(9) 1_655 .
O3 K4 O13 53.48(7) 2_745 2_745
O4W K4 O13 140.50(9) . 2_745
O7W K4 O13 76.05(14) . 2_745
O6W K4 O13 64.68(14) . 2_745
O4 K4 O13 67.64(7) 1_655 2_745
O16 K4 O13 142.39(8) 1_655 2_745
O5W K4 O13 65.04(9) . 2_745
O6 K4 O13 139.20(7) 1_655 2_745
C4 K4 O13 88.75(8) 1_655 2_745
O1W K4 O13 108.56(7) . 2_745
O3 K4 Mo1 29.09(5) 2_745 2_745
O4W K4 Mo1 123.97(8) . 2_745
O7W K4 Mo1 70.01(13) . 2_745
O6W K4 Mo1 68.20(12) . 2_745
O4 K4 Mo1 74.63(6) 1_655 2_745
O16 K4 Mo1 164.71(6) 1_655 2_745
O5W K4 Mo1 89.07(8) . 2_745
O6 K4 Mo1 124.73(5) 1_655 2_745
C4 K4 Mo1 90.76(7) 1_655 2_745
O1W K4 Mo1 127.72(6) . 2_745
O13 K4 Mo1 24.46(4) 2_745 2_745
O3 K4 H1W2 161.5(3) 2_745 .
O4W K4 H1W2 75.4(8) . .
O7W K4 H1W2 92.4(5) . .
O6W K4 H1W2 81.8(3) . .
O4 K4 H1W2 108.6(7) 1_655 .
O16 K4 H1W2 37.5(3) 1_655 .
O5W K4 H1W2 61.8(8) . .
O6 K4 H1W2 94.9(4) 1_655 .
C4 K4 H1W2 106.3(5) 1_655 .
O1W K4 H1W2 14.5(3) . .
O13 K4 H1W2 117.5(6) 2_745 .
Mo1 K4 H1W2 139.4(5) 2_745 .
O3 K4 H4W1 110.1(9) 2_745 .
O4W K4 H4W1 15.5(4) . .
O7W K4 H4W1 81.2(4) . .
O6W K4 H4W1 96.6(5) . .
O4 K4 H4W1 133.2(4) 1_655 .
O16 K4 H4W1 59.1(8) 1_655 .
O5W K4 H4W1 132.6(10) . .
O6 K4 H4W1 54.6(5) 1_655 .
C4 K4 H4W1 110.9(5) 1_655 .
O1W K4 H4W1 75.2(10) . .
O13 K4 H4W1 155.6(5) 2_745 .
Mo1 K4 H4W1 136.0(8) 2_745 .
H1W2 K4 H4W1 72.0(12) . .
O3 K4 H5W1 115.4(10) 2_745 .
O4W K4 H5W1 142.7(9) . .
O7W K4 H5W1 124.4(4) . .
O6W K4 H5W1 102.1(4) . .
O4 K4 H5W1 46.0(5) 1_655 .
O16 K4 H5W1 74.1(10) 1_655 .
O5W K4 H5W1 15.9(2) . .
O6 K4 H5W1 104.4(5) 1_655 .
C4 K4 H5W1 59.2(3) 1_655 .
O1W K4 H5W1 73.2(7) . .
O13 K4 H5W1 69.2(9) 2_745 .
Mo1 K4 H5W1 91.0(10) 2_745 .
H1W2 K4 H5W1 68.7(11) . .
H4W1 K4 H5W1 133.0(13) . .
O3 K4 H6W1 86.5(7) 2_745 .
O4W K4 H6W1 92.2(8) . .
O7W K4 H6W1 35.9(5) . .
O6W K4 H6W1 13.6(5) . .
O4 K4 H6W1 120.2(8) 1_655 .
O16 K4 H6W1 112.7(7) 1_655 .
O5W K4 H6W1 73.2(5) . .
O6 K4 H6W1 159.9(8) 1_655 .
C4 K4 H6W1 142.3(7) 1_655 .
O1W K4 H6W1 61.1(7) . .
O13 K4 H6W1 59.6(9) 2_745 .
Mo1 K4 H6W1 69.2(8) 2_745 .
H1W2 K4 H6W1 75.4(8) . .
H4W1 K4 H6W1 105.4(10) . .
H5W1 K4 H6W1 88.6(6) . .
C3 N1 C1 116.3(3) . .
C3 N1 Mo1 109.7(2) . .
C1 N1 Mo1 109.8(2) . .
C3 N1 H1C 106.9 . .
C1 N1 H1C 106.9 . .
Mo1 N1 H1C 106.9 . .
C2 O1 Mo1 123.9(2) . .
C2 O2 K2 139.7(3) . 2_755
C4 O3 Mo1 119.9(2) . .
C4 O3 K4 128.0(2) . 2_745
Mo1 O3 K4 111.31(10) . 2_745
C4 O4 K3 129.2(2) . .
C4 O4 K4 95.4(2) . 1_455
K3 O4 K4 130.58(10) . 1_455
Mo1 O5 Mo2 83.22(9) . .
Mo1 O5 K2 145.33(11) . .
Mo2 O5 K2 130.33(10) . .
Mo1 O6 Mo2 83.46(9) . .
Mo1 O6 K4 128.92(10) . 1_455
Mo2 O6 K4 147.59(11) . 1_455
Mo1 O6 K3 100.27(9) . 2_645
Mo2 O6 K3 88.09(8) . 2_645
K4 O6 K3 87.24(6) 1_455 2_645
Mo3 O7 Mo2 115.70(11) . .
Mo3 O7 K3 139.06(11) . 1_554
Mo2 O7 K3 94.47(8) . 1_554
Mo5 O8 Mo2 147.20(12) 2_654 .
Mo5 O8 Mo4 106.71(10) 2_654 .
Mo2 O8 Mo4 105.63(10) . .
Mo4 O9 Mo3 113.47(10) . .
Mo4 O9 Mo2 105.53(10) . .
Mo3 O9 Mo2 92.81(8) . .
Mo4 O10 Mo3 150.24(12) 2_654 .
Mo4 O10 Mo5 103.90(10) 2_654 .
Mo3 O10 Mo5 95.16(8) . .
Mo4 O10 Mo4 104.07(9) 2_654 .
Mo3 O10 Mo4 95.90(8) . .
Mo5 O10 Mo4 97.03(8) . .
Mo5 O11 Mo3 114.95(11) . .
Mo5 O11 K2 97.14(9) . 1_455
Mo3 O11 K2 88.24(8) . 1_455
Mo4 O12 Mo5 115.27(11) . .
Mo4 O12 K3 136.35(12) . 2_655
Mo5 O12 K3 96.95(8) . 2_655
Mo1 O13 K1 118.16(12) . .
Mo1 O13 K4 100.06(10) . 2_745
K1 O13 K4 139.72(9) . 2_745
Mo2 O14 K3 108.94(11) . 2_645
Mo2 O14 K3 102.42(10) . 1_554
K3 O14 K3 102.20(8) 2_645 1_554
Mo4 O15 K2 128.78(12) . .
Mo3 O16 K4 136.54(12) . 1_455
Mo3 O17 K2 110.08(11) . 1_455
Mo5 O18 K2 129.25(12) . 2_654
Mo5 O18 K2 112.57(11) . 1_455
K2 O18 K2 112.72(8) 2_654 1_455
Mo5 O19 K3 107.87(11) . 2_655
N1 C1 C2 111.6(3) . .
N1 C1 H1A 109.3 . .
C2 C1 H1A 109.3 . .
N1 C1 H1B 109.3 . .
C2 C1 H1B 109.3 . .
H1A C1 H1B 108.0 . .
O2 C2 O1 123.2(4) . .
O2 C2 C1 121.0(3) . .
O1 C2 C1 115.8(3) . .
N1 C3 C4 111.7(3) . .
N1 C3 H3A 109.3 . .
C4 C3 H3A 109.3 . .
N1 C3 H3B 109.3 . .
C4 C3 H3B 109.3 . .
H3A C3 H3B 107.9 . .
O4 C4 O3 123.8(4) . .
O4 C4 C3 119.7(3) . .
O3 C4 C3 116.5(3) . .
O4 C4 K4 62.25(19) . 1_455
O3 C4 K4 98.6(2) . 1_455
C3 C4 K4 109.3(2) . 1_455
K1 O1W K2 108.88(10) . .
K1 O1W K4 85.51(9) . .
K2 O1W K4 145.49(10) . .
K1 O1W H1W1 113(3) . .
K2 O1W H1W1 106(4) . .
K4 O1W H1W1 96(3) . .
K1 O1W H1W2 128(3) . .
K2 O1W H1W2 85(4) . .
K4 O1W H1W2 62(4) . .
H1W1 O1W H1W2 110.3(17) . .
K1 O2W K1 94.98(10) . 2_744
K1 O2W H2W1 136(3) . .
K1 O2W H2W1 43(3) 2_744 .
K1 O2W H2W2 104(3) . .
K1 O2W H2W2 139(3) 2_744 .
H2W1 O2W H2W2 105.4(16) . .
K3 O3W K1 113.23(12) 2_645 .
K3 O3W H3W1 107(4) 2_645 .
K1 O3W H3W1 94(3) . .
K3 O3W H3W2 97(4) 2_645 .
K1 O3W H3W2 133(4) . .
H3W1 O3W H3W2 110.6(18) . .
K4 O4W K1 87.07(12) . .
K4 O4W K3 92.97(12) . 2_745
K1 O4W K3 151.66(13) . 2_745
K4 O4W H4W1 104(3) . .
K1 O4W H4W1 128(4) . .
K3 O4W H4W1 79(4) 2_745 .
K4 O4W H4W2 140(3) . .
K1 O4W H4W2 55(4) . .
K3 O4W H4W2 115(4) 2_745 .
H4W1 O4W H4W2 108.8(17) . .
K4 O5W H5W1 88(3) . .
K4 O5W H5W2 155(3) . .
H5W1 O5W H5W2 111.0(18) . .
O7W O6W K1 78.1(5) . .
O7W O6W K4 75.7(5) . .
K1 O6W K4 94.70(19) . .
O7W O6W H6W1 170(4) . .
K1 O6W H6W1 99(3) . .
K4 O6W H6W1 114(3) . .
O7W O6W H6W2 63(3) . .
K1 O6W H6W2 119(4) . .
K4 O6W H6W2 117(3) . .
H6W1 O6W H6W2 111.8(18) . .
O6W O7W K1 78.9(5) . .
O6W O7W K4 81.9(5) . .
K1 O7W K4 96.2(2) . .

loop_
_geom_bond_atom_site_label_1
_geom_bond_atom_site_label_2
_geom_bond_distance
_geom_bond_site_symmetry_2
Mo1 O13 1.695(2) .
Mo1 O5 1.925(2) .
Mo1 O6 1.923(2) .
Mo1 O3 2.104(2) .
Mo1 O1 2.124(2) .
Mo1 N1 2.341(3) .
Mo1 Mo2 2.5721(4) .
Mo1 K1 3.9380(10) .
Mo1 K4 4.0316(10) 2_745
Mo2 O14 1.698(2) .
Mo2 O6 1.941(2) .
Mo2 O5 1.949(2) .
Mo2 O7 2.053(2) .
Mo2 O8 2.068(2) .
Mo2 O9 2.329(2) .
Mo2 K3 3.7970(9) 2_645
Mo2 K3 3.8325(9) 1_554
Mo4 O15 1.705(2) .
Mo4 O12 1.744(2) .
Mo4 O9 1.877(2) .
Mo4 O10 1.946(2) 2_654
Mo4 O8 2.148(2) .
Mo4 O10 2.437(2) .
Mo4 K2 4.0567(8) .
Mo3 O16 1.727(2) .
Mo3 O17 1.726(2) .
Mo3 O7 1.861(2) .
Mo3 O11 2.003(2) .
Mo3 O10 2.213(2) .
Mo3 O9 2.249(2) .
Mo3 K2 3.8030(8) 1_455
Mo5 O18 1.713(2) .
Mo5 O19 1.722(2) .
Mo5 O11 1.876(2) .
Mo5 O8 1.942(2) 2_654
Mo5 O10 2.219(2) .
Mo5 O12 2.370(2) .
Mo5 K3 3.8411(9) 2_655
Mo5 K2 3.9889(9) 1_455
Mo5 K2 4.0231(8) 2_654
K1 O2W 2.714(3) .
K1 O1W 2.720(3) .
K1 O3W 2.746(3) .
K1 O6W 2.735(6) .
K1 O7W 2.728(6) .
K1 O2W 2.811(3) 2_744
K1 O13 2.843(3) .
K1 O4W 3.150(5) .
K1 K1 4.0735(18) 2_744
K1 K4 4.0955(14) .
K1 K3 4.5666(13) 2_645
K1 H1W1 3.15(4) .
K1 H2W2 3.04(4) .
K1 H3W1 2.93(4) .
K1 H4W2 2.75(5) .
K1 H6W2 3.23(4) .
K2 O2 2.710(3) 2_755
K2 O18 2.715(2) 2_654
K2 O15 2.765(3) .
K2 O17 2.848(3) 1_655
K2 O5 2.860(2) .
K2 O1W 2.920(3) .
K2 O18 3.005(3) 1_655
K2 O11 3.295(2) 1_655
K2 Mo3 3.8030(8) 1_655
K2 Mo5 3.9889(8) 1_655
K2 Mo5 4.0231(8) 2_654
K2 H1W2 2.97(5) .
K3 O4 2.695(3) .
K3 O3W 2.723(4) 2_645
K3 O12 2.750(2) 2_655
K3 O14 2.890(3) 2_645
K3 O19 2.946(3) 2_655
K3 O7 3.080(2) 1_556
K3 O14 3.090(3) 1_556
K3 O4W 3.299(5) 2_745
K3 O6 3.328(3) 2_645
K3 Mo2 3.7970(9) 2_645
K3 Mo2 3.8325(9) 1_556
K3 Mo5 3.8411(9) 2_655
K4 O3 2.759(3) 2_745
K4 O4W 2.784(4) .
K4 O7W 2.773(7) .
K4 O6W 2.833(7) .
K4 O4 2.857(3) 1_655
K4 O16 2.895(3) 1_655
K4 O5W 2.992(4) .
K4 O6 3.080(3) 1_655
K4 C4 3.214(4) 1_655
K4 O1W 3.283(3) .
K4 O13 3.374(3) 2_745
K4 Mo1 4.0316(10) 2_745
K4 H1W2 2.98(5) .
K4 H4W1 3.10(4) .
K4 H5W1 3.08(4) .
K4 H6W1 3.26(4) .
N1 C3 1.482(4) .
N1 C1 1.480(4) .
N1 H1C 0.9100 .
O1 C2 1.296(4) .
O2 C2 1.217(4) .
O2 K2 2.710(3) 2_755
O3 C4 1.292(4) .
O3 K4 2.759(3) 2_745
O4 C4 1.230(4) .
O4 K4 2.857(3) 1_455
O6 K4 3.080(3) 1_455
O6 K3 3.328(3) 2_645
O7 K3 3.080(2) 1_554
O8 Mo5 1.942(2) 2_654
O10 Mo4 1.946(2) 2_654
O11 K2 3.295(2) 1_455
O12 K3 2.750(2) 2_655
O13 K4 3.374(3) 2_745
O14 K3 2.890(3) 2_645
O14 K3 3.090(3) 1_554
O16 K4 2.895(3) 1_455
O17 K2 2.848(3) 1_455
O18 K2 2.715(2) 2_654
O18 K2 3.005(3) 1_455
O19 K3 2.946(3) 2_655
C1 C2 1.517(5) .
C1 H1A 0.9700 .
C1 H1B 0.9700 .
C3 C4 1.515(5) .
C3 H3A 0.9700 .
C3 H3B 0.9700 .
C4 K4 3.214(4) 1_455
O1W H1W1 0.843(10) .
O1W H1W2 0.847(10) .
O2W K1 2.811(3) 2_744
O2W H2W1 0.877(10) .
O2W H2W2 0.860(10) .
O3W K3 2.723(4) 2_645
O3W H3W1 0.846(10) .
O3W H3W2 0.843(10) .
O4W K3 3.299(5) 2_745
O4W H4W1 0.854(10) .
O4W H4W2 0.852(10) .
O5W H5W1 0.843(10) .
O5W H5W2 0.845(10) .
O6W O7W 1.088(9) .
O6W H6W1 0.837(10) .
O6W H6W2 0.844(10) .
